data_9007657
loop_
_publ_author_name
'Choi, C. S.'
'Mighell, A. D.'

_publ_section_title
;
 Neutron diffraction study of sodium sesquicarbonate dihydrate
 Note: H3 ordered model, this is least favoured
;
_journal_name_full 'Acta Crystallographica, Section B'
_journal_page_first 2874
_journal_page_last 2876
_journal_paper_doi 10.1107/S0567740882010164
_journal_volume 38
_journal_year 1982
_chemical_formula_sum 'C2 H5 Na3 O8'
_chemical_name_mineral Trona
_space_group_IT_number 15
_symmetry_space_group_name_Hall '-C 2yc'
_symmetry_space_group_name_H-M 'C 1 2/c 1'
_cell_angle_alpha 90
_cell_angle_beta 106.48
_cell_angle_gamma 90
_cell_length_a 20.36
_cell_length_b 3.48
_cell_length_c 10.29
_cell_formula_units_Z 4
_cell_volume 699.124
_database_code_amcsd 0009780
_exptl_crystal_density_diffrn 2.147
_cod_original_formula_sum 'Na3 C2 O8 H5'
_cod_database_code 9007657

loop_
_symmetry_equiv_pos_as_xyz
x,y,z
1/2+x,1/2+y,z
x,-y,1/2+z
1/2+x,1/2-y,1/2+z
-x,y,1/2-z
1/2-x,1/2+y,1/2-z
-x,-y,-z
1/2-x,1/2-y,-z

loop_
_atom_site_aniso_label
_atom_site_aniso_U_11
_atom_site_aniso_U_22
_atom_site_aniso_U_33
_atom_site_aniso_U_12
_atom_site_aniso_U_13
_atom_site_aniso_U_23
Na1 0.01854 0.01276 0.01322 0.00000 0.00703 0.00000
Na2 0.02433 0.01724 0.01356 -0.00289 0.00586 -0.00247
C 0.01101 0.01086 0.00582 0.00100 0.00234 0.00056
O1 0.01487 0.02307 0.01174 -0.00203 0.00488 0.00237
O2 0.01583 0.02326 0.00671 -0.00286 0.00264 -0.00291
O3 0.01641 0.01547 0.00769 -0.00162 0.00595 -0.00104
O4 0.02201 0.02348 0.01470 -0.00737 0.00771 -0.00480
H1 0.03418 0.03515 0.02358 -0.00434 0.00732 -0.00160
H2 0.02819 0.03896 0.03127 -0.00520 0.00800 -0.00064
H3 0.03572 0.03178 0.02067 0.00358 0.00732 -0.00092

loop_
_atom_site_label
_atom_site_fract_x
_atom_site_fract_y
_atom_site_fract_z
Na1 0.00000 0.74786 0.25000
Na2 0.15059 0.16359 0.42612
C 0.09303 0.26524 0.10317
O1 0.15103 0.39845 0.10200
O2 0.05433 0.12980 0.98823
O3 0.07258 0.25364 0.20797
O4 0.21207 0.66563 0.35376
H1 0.19149 0.59393 0.25966
H2 0.25913 0.73060 0.36351
H3 0.00000 0.00000 0.00000

loop_
_cod_related_entry_id
_cod_related_entry_database
_cod_related_entry_code
1 AMCSD 0009780
